data_2230056
loop_
_publ_author_name
'Hu, Sixing'
'Liang, Guojuan'
'Fang, Dashu'
'Gan, Yongjun'
'Hu, Xiangnan'

_publ_section_title
;
 <i>rac</i>-<i>tert</i>-Butyl
 2-{5-[(4-{2-[methyl(pyridin-2-yl)amino]ethoxy}phenyl)methyl]-2,4-dioxo-1,3-thiazolidin-3-yl}acetate
;
_journal_coeditor_code KP2314
_journal_issue 5
_journal_name_full 'Acta Crystallographica Section E'
_journal_page_first o1075
_journal_paper_doi 10.1107/S1600536811012177
_journal_volume 67
_journal_year 2011
_chemical_formula_iupac 'C24 H29 N3 O5 S'
_chemical_formula_moiety 'C24 H29 N3 O5 S'
_chemical_formula_sum 'C24 H29 N3 O5 S'
_chemical_formula_weight 471.56
_chemical_name_systematic
;
<i>rac</i>-<i>tert</i>-Butyl
2-{5-[(4-{2-[methyl(pyridin-2-yl)amino]ethoxy}phenyl)methyl]-2,4-dioxo-
1,3-thiazolidin-3-yl}acetate
;
_space_group_IT_number 14
_symmetry_cell_setting monoclinic
_symmetry_space_group_name_Hall '-P 2ybc'
_symmetry_space_group_name_H-M 'P 1 21/c 1'
_atom_sites_solution_hydrogens geom
_atom_sites_solution_primary direct
_atom_sites_solution_secondary difmap
_audit_creation_method SHELXL-97
_cell_angle_alpha 90.00
_cell_angle_beta 97.32(3)
_cell_angle_gamma 90.00
_cell_formula_units_Z 4
_cell_length_a 25.621(5)
_cell_length_b 9.886(2)
_cell_length_c 9.874(2)
_cell_measurement_reflns_used 10831
_cell_measurement_temperature 291(2)
_cell_measurement_theta_max 27.54
_cell_measurement_theta_min 3.10
_cell_volume 2480.6(9)
_computing_cell_refinement 'RAPID-AUTO (Rigaku 1998 )'
_computing_data_collection 'RAPID-AUTO (Rigaku 1998)'
_computing_data_reduction 'CrystalStructure (Rigaku/MSC, 2002)'
_computing_molecular_graphics 'SHELXTL (Sheldrick, 2008)'
_computing_publication_material 'SHELXL97 (Sheldrick, 2008)'
_computing_structure_refinement 'SHELXL97 (Sheldrick, 2008)'
_computing_structure_solution 'SHELXS97 (Sheldrick, 2008)'
_diffrn_ambient_temperature 291(2)
_diffrn_measured_fraction_theta_full 0.979
_diffrn_measured_fraction_theta_max 0.979
_diffrn_measurement_device_type 'Rigaku R-AXIS RAPID'
_diffrn_measurement_method '\w scan'
_diffrn_radiation_monochromator graphite
_diffrn_radiation_source 'fine-focus sealed tube'
_diffrn_radiation_type MoK\a
_diffrn_radiation_wavelength 0.71073
_diffrn_reflns_av_R_equivalents 0.0842
_diffrn_reflns_av_sigmaI/netI 0.0694
_diffrn_reflns_limit_h_max 33
_diffrn_reflns_limit_h_min -33
_diffrn_reflns_limit_k_max 12
_diffrn_reflns_limit_k_min -12
_diffrn_reflns_limit_l_max 12
_diffrn_reflns_limit_l_min -11
_diffrn_reflns_number 23230
_diffrn_reflns_theta_full 27.48
_diffrn_reflns_theta_max 27.48
_diffrn_reflns_theta_min 3.10
_diffrn_standards_decay_% 0
_diffrn_standards_interval_count 0
_diffrn_standards_interval_time 0
_diffrn_standards_number 0
_exptl_absorpt_coefficient_mu 0.169
_exptl_absorpt_correction_T_max 0.9800
_exptl_absorpt_correction_T_min 0.9361
_exptl_absorpt_correction_type multi-scan
_exptl_absorpt_process_details '(ABSCOR; Higashi, 1995)'
_exptl_crystal_colour colorless
_exptl_crystal_density_diffrn 1.263
_exptl_crystal_density_method 'not measured'
_exptl_crystal_description rod
_exptl_crystal_F_000 1000
_exptl_crystal_size_max 0.40
_exptl_crystal_size_mid 0.13
_exptl_crystal_size_min 0.12
_refine_diff_density_max 0.311
_refine_diff_density_min -0.374
_refine_ls_extinction_method none
_refine_ls_goodness_of_fit_ref 1.007
_refine_ls_hydrogen_treatment constr
_refine_ls_matrix_type full
_refine_ls_number_parameters 301
_refine_ls_number_reflns 5574
_refine_ls_number_restraints 0
_refine_ls_restrained_S_all 1.007
_refine_ls_R_factor_all 0.1435
_refine_ls_R_factor_gt 0.0611
_refine_ls_shift/su_max 0.000
_refine_ls_shift/su_mean 0.000
_refine_ls_structure_factor_coef Fsqd
_refine_ls_weighting_details 'calc w=1/[\s^2^(Fo^2^)+(0.0701P)^2^+0.0000P] where P=(Fo^2^+2Fc^2^)/3'
_refine_ls_weighting_scheme calc
_refine_ls_wR_factor_gt 0.1322
_refine_ls_wR_factor_ref 0.1620
_reflns_number_gt 2632
_reflns_number_total 5574
_reflns_threshold_expression >2sigma(I)
_cod_data_source_file kp2314.cif
_cod_data_source_block I
_cod_original_sg_symbol_H-M 'P 21/c'
_cod_database_code 2230056
_cod_database_fobs_code 2230056

loop_
_symmetry_equiv_pos_as_xyz
'x, y, z'
'-x, y+1/2, -z+1/2'
'-x, -y, -z'
'x, -y-1/2, z-1/2'

loop_
_atom_site_type_symbol
_atom_site_label
_atom_site_fract_x
_atom_site_fract_y
_atom_site_fract_z
_atom_site_U_iso_or_equiv
_atom_site_adp_type
_atom_site_calc_flag
_atom_site_refinement_flags
_atom_site_occupancy
_atom_site_disorder_assembly
_atom_site_disorder_group
C C1 0.48020(14) 0.6375(3) 0.8137(3) 0.0804(9) Uani d . 1 . .
H H1 0.5087 0.6933 0.8041 0.097 Uiso calc R 1 . .
C C2 0.45977(18) 0.6428(4) 0.9329(4) 0.0888(11) Uani d . 1 . .
H H2 0.4740 0.6990 1.0037 0.107 Uiso calc R 1 . .
C C3 0.41744(19) 0.5625(4) 0.9454(3) 0.0924(12) Uani d . 1 . .
H H3 0.4020 0.5643 1.0257 0.111 Uiso calc R 1 . .
C C4 0.39732(14) 0.4788(3) 0.8404(3) 0.0754(9) Uani d . 1 . .
H H4 0.3681 0.4248 0.8481 0.090 Uiso calc R 1 . .
C C5 0.42170(11) 0.4768(3) 0.7222(3) 0.0564(7) Uani d . 1 . .
C C6 0.35989(14) 0.3066(3) 0.6164(3) 0.0863(10) Uani d . 1 . .
H H6A 0.3548 0.2545 0.5337 0.129 Uiso calc R 1 . .
H H6B 0.3294 0.3618 0.6225 0.129 Uiso calc R 1 . .
H H6C 0.3651 0.2466 0.6934 0.129 Uiso calc R 1 . .
C C7 0.42961(11) 0.4002(3) 0.4911(3) 0.0596(7) Uani d . 1 . .
H H7A 0.4261 0.3132 0.4455 0.072 Uiso calc R 1 . .
H H7B 0.4669 0.4185 0.5142 0.072 Uiso calc R 1 . .
C C8 0.40612(10) 0.5069(3) 0.3943(3) 0.0553(7) Uani d . 1 . .
H H8A 0.4049 0.5928 0.4413 0.066 Uiso calc R 1 . .
H H8B 0.4271 0.5180 0.3201 0.066 Uiso calc R 1 . .
C C9 0.32627(10) 0.5409(2) 0.2430(2) 0.0485(6) Uani d . 1 . .
C C10 0.34080(11) 0.6687(2) 0.2067(3) 0.0528(7) Uani d . 1 . .
H H10 0.3712 0.7089 0.2507 0.063 Uiso calc R 1 . .
C C11 0.30955(11) 0.7364(3) 0.1040(3) 0.0586(7) Uani d . 1 . .
H H11 0.3195 0.8226 0.0794 0.070 Uiso calc R 1 . .
C C12 0.26421(11) 0.6808(3) 0.0368(3) 0.0543(7) Uani d . 1 . .
C C13 0.25053(11) 0.5518(3) 0.0757(3) 0.0592(7) Uani d . 1 . .
H H13 0.2201 0.5116 0.0322 0.071 Uiso calc R 1 . .
C C14 0.28120(11) 0.4822(3) 0.1775(3) 0.0570(7) Uani d . 1 . .
H H14 0.2715 0.3958 0.2019 0.068 Uiso calc R 1 . .
C C15 0.23076(12) 0.7571(3) -0.0749(3) 0.0651(8) Uani d . 1 . .
H H15A 0.2124 0.6925 -0.1378 0.078 Uiso calc R 1 . .
H H15B 0.2536 0.8104 -0.1253 0.078 Uiso calc R 1 . .
C C16 0.19073(11) 0.8502(3) -0.0224(3) 0.0579(7) Uani d . 1 . .
H H16 0.1655 0.7957 0.0207 0.070 Uiso calc R 1 . .
C C17 0.16154(12) 0.9282(3) -0.1407(3) 0.0644(8) Uani d . 1 . .
C C18 0.19831(12) 1.1093(3) -0.0082(3) 0.0621(8) Uani d . 1 . .
C C19 0.14767(14) 1.1623(3) -0.2281(3) 0.0773(10) Uani d . 1 . .
H H19A 0.1337 1.1146 -0.3106 0.093 Uiso calc R 1 . .
H H19B 0.1758 1.2207 -0.2502 0.093 Uiso calc R 1 . .
C C20 0.10508(13) 1.2475(3) -0.1812(3) 0.0659(8) Uani d . 1 . .
C C21 0.05990(12) 1.4630(3) -0.2386(3) 0.0626(8) Uani d . 1 . .
C C22 0.00677(15) 1.4008(4) -0.2715(5) 0.1199(15) Uani d . 1 . .
H H22A 0.0054 1.3502 -0.3548 0.180 Uiso calc R 1 . .
H H22B -0.0194 1.4708 -0.2823 0.180 Uiso calc R 1 . .
H H22C 0.0001 1.3416 -0.1987 0.180 Uiso calc R 1 . .
C C23 0.06953(16) 1.5643(3) -0.3460(3) 0.0941(11) Uani d . 1 . .
H H23A 0.1036 1.6043 -0.3229 0.141 Uiso calc R 1 . .
H H23B 0.0431 1.6335 -0.3510 0.141 Uiso calc R 1 . .
H H23C 0.0680 1.5198 -0.4329 0.141 Uiso calc R 1 . .
C C24 0.06951(18) 1.5227(4) -0.0975(4) 0.1122(14) Uani d . 1 . .
H H24A 0.0647 1.4541 -0.0313 0.168 Uiso calc R 1 . .
H H24B 0.0451 1.5951 -0.0899 0.168 Uiso calc R 1 . .
H H24C 0.1048 1.5569 -0.0811 0.168 Uiso calc R 1 . .
N N1 0.46247(10) 0.5579(3) 0.7084(2) 0.0678(7) Uani d . 1 . .
N N2 0.40565(10) 0.3921(2) 0.6158(2) 0.0644(6) Uani d . 1 . .
N N3 0.16884(9) 1.0652(2) -0.1261(2) 0.0588(6) Uani d . 1 . .
O O1 0.35434(7) 0.46396(17) 0.34286(17) 0.0591(5) Uani d . 1 . .
O O2 0.20758(10) 1.2268(2) 0.0164(2) 0.0896(7) Uani d . 1 . .
O O3 0.13683(10) 0.8764(2) -0.2388(2) 0.0971(8) Uani d . 1 . .
O O4 0.07940(10) 1.2150(2) -0.0940(3) 0.1076(9) Uani d . 1 . .
O O5 0.10097(8) 1.36116(17) -0.25172(18) 0.0631(5) Uani d . 1 . .
S S1 0.21978(3) 0.97432(8) 0.09819(7) 0.0724(3) Uani d . 1 . .

loop_
_atom_site_aniso_label
_atom_site_aniso_U_11
_atom_site_aniso_U_22
_atom_site_aniso_U_33
_atom_site_aniso_U_12
_atom_site_aniso_U_13
_atom_site_aniso_U_23
C1 0.079(3) 0.076(2) 0.083(2) -0.0036(18) -0.0055(19) -0.0139(18)
C2 0.108(3) 0.082(2) 0.071(2) 0.023(2) -0.006(2) -0.0150(19)
C3 0.119(3) 0.103(3) 0.059(2) 0.039(3) 0.027(2) 0.004(2)
C4 0.081(2) 0.080(2) 0.0676(19) 0.0148(18) 0.0219(18) 0.0188(17)
C5 0.0554(18) 0.0565(16) 0.0555(16) 0.0087(14) 0.0001(13) 0.0145(13)
C6 0.080(2) 0.083(2) 0.093(2) -0.027(2) -0.0012(18) 0.0209(18)
C7 0.0552(18) 0.0625(17) 0.0587(16) 0.0017(14) -0.0017(14) -0.0014(13)
C8 0.0478(17) 0.0593(16) 0.0578(15) -0.0049(13) 0.0025(13) -0.0015(13)
C9 0.0478(16) 0.0450(14) 0.0531(14) 0.0036(12) 0.0084(12) -0.0045(12)
C10 0.0476(17) 0.0481(15) 0.0627(16) -0.0029(13) 0.0069(13) -0.0044(13)
C11 0.063(2) 0.0463(15) 0.0677(17) 0.0011(14) 0.0115(15) 0.0017(13)
C12 0.0566(18) 0.0488(15) 0.0574(16) 0.0090(14) 0.0064(14) -0.0015(12)
C13 0.0552(18) 0.0460(15) 0.0729(17) 0.0014(13) -0.0052(14) -0.0078(13)
C14 0.0558(18) 0.0393(13) 0.0738(17) -0.0004(13) 0.0001(14) -0.0012(13)
C15 0.070(2) 0.0600(17) 0.0648(16) 0.0129(15) 0.0057(15) 0.0017(14)
C16 0.0604(19) 0.0500(15) 0.0625(16) 0.0020(13) 0.0047(14) 0.0025(13)
C17 0.065(2) 0.0519(16) 0.0727(19) 0.0055(15) -0.0069(16) 0.0018(15)
C18 0.069(2) 0.0494(17) 0.0690(18) 0.0050(15) 0.0149(16) -0.0065(13)
C19 0.105(3) 0.0603(18) 0.0681(18) 0.0257(18) 0.0189(18) 0.0154(15)
C20 0.072(2) 0.0533(17) 0.0719(18) 0.0089(15) 0.0084(17) 0.0161(15)
C21 0.062(2) 0.0532(16) 0.0734(18) 0.0148(15) 0.0103(15) 0.0081(14)
C22 0.063(3) 0.107(3) 0.181(4) -0.002(2) -0.015(3) 0.037(3)
C23 0.109(3) 0.065(2) 0.111(3) 0.026(2) 0.025(2) 0.0304(19)
C24 0.143(4) 0.104(3) 0.088(2) 0.043(3) 0.011(2) -0.012(2)
N1 0.0619(17) 0.0731(16) 0.0675(15) -0.0104(14) 0.0039(12) -0.0074(13)
N2 0.0641(16) 0.0662(15) 0.0616(14) -0.0177(13) 0.0031(12) 0.0030(12)
N3 0.0716(17) 0.0434(12) 0.0600(13) 0.0119(11) 0.0029(12) 0.0051(11)
O1 0.0539(12) 0.0533(10) 0.0666(11) -0.0021(9) -0.0060(9) 0.0092(9)
O2 0.1121(19) 0.0509(12) 0.1059(16) -0.0064(12) 0.0145(14) -0.0160(12)
O3 0.103(2) 0.0739(15) 0.0992(16) 0.0017(13) -0.0450(14) -0.0055(13)
O4 0.106(2) 0.0959(17) 0.131(2) 0.0322(15) 0.0555(17) 0.0592(16)
O5 0.0707(14) 0.0510(10) 0.0696(11) 0.0146(10) 0.0165(10) 0.0144(9)
S1 0.0846(6) 0.0628(5) 0.0646(5) 0.0150(4) -0.0102(4) -0.0077(4)

loop_
_atom_type_symbol
_atom_type_description
_atom_type_scat_dispersion_real
_atom_type_scat_dispersion_imag
_atom_type_scat_source
C C 0.0033 0.0016 'International Tables Vol C Tables 4.2.6.8 and 6.1.1.4'
H H 0.0000 0.0000 'International Tables Vol C Tables 4.2.6.8 and 6.1.1.4'
N N 0.0061 0.0033 'International Tables Vol C Tables 4.2.6.8 and 6.1.1.4'
O O 0.0106 0.0060 'International Tables Vol C Tables 4.2.6.8 and 6.1.1.4'
S S 0.1246 0.1234 'International Tables Vol C Tables 4.2.6.8 and 6.1.1.4'

loop_
_geom_angle_atom_site_label_1
_geom_angle_atom_site_label_2
_geom_angle_atom_site_label_3
_geom_angle_site_symmetry_1
_geom_angle_site_symmetry_3
_geom_angle
_geom_angle_publ_flag
N1 C1 C2 . . 124.8(4) ?
N1 C1 H1 . . 117.6 ?
C2 C1 H1 . . 117.6 ?
C1 C2 C3 . . 117.2(3) ?
C1 C2 H2 . . 121.4 ?
C3 C2 H2 . . 121.4 ?
C2 C3 C4 . . 120.6(3) ?
C2 C3 H3 . . 119.7 ?
C4 C3 H3 . . 119.7 ?
C3 C4 C5 . . 118.4(3) ?
C3 C4 H4 . . 120.8 ?
C5 C4 H4 . . 120.8 ?
N1 C5 N2 . . 116.8(2) ?
N1 C5 C4 . . 121.1(3) ?
N2 C5 C4 . . 122.0(3) ?
N2 C6 H6A . . 109.5 ?
N2 C6 H6B . . 109.5 ?
H6A C6 H6B . . 109.5 ?
N2 C6 H6C . . 109.5 ?
H6A C6 H6C . . 109.5 ?
H6B C6 H6C . . 109.5 ?
N2 C7 C8 . . 113.8(2) ?
N2 C7 H7A . . 108.8 ?
C8 C7 H7A . . 108.8 ?
N2 C7 H7B . . 108.8 ?
C8 C7 H7B . . 108.8 ?
H7A C7 H7B . . 107.7 ?
O1 C8 C7 . . 107.4(2) ?
O1 C8 H8A . . 110.2 ?
C7 C8 H8A . . 110.2 ?
O1 C8 H8B . . 110.2 ?
C7 C8 H8B . . 110.2 ?
H8A C8 H8B . . 108.5 ?
O1 C9 C14 . . 115.8(2) ?
O1 C9 C10 . . 124.1(2) ?
C14 C9 C10 . . 120.1(2) ?
C9 C10 C11 . . 119.0(3) ?
C9 C10 H10 . . 120.5 ?
C11 C10 H10 . . 120.5 ?
C12 C11 C10 . . 122.3(3) ?
C12 C11 H11 . . 118.8 ?
C10 C11 H11 . . 118.8 ?
C11 C12 C13 . . 117.4(2) ?
C11 C12 C15 . . 121.2(3) ?
C13 C12 C15 . . 121.4(3) ?
C14 C13 C12 . . 121.3(3) ?
C14 C13 H13 . . 119.4 ?
C12 C13 H13 . . 119.4 ?
C9 C14 C13 . . 119.9(2) ?
C9 C14 H14 . . 120.0 ?
C13 C14 H14 . . 120.0 ?
C12 C15 C16 . . 113.5(2) ?
C12 C15 H15A . . 108.9 ?
C16 C15 H15A . . 108.9 ?
C12 C15 H15B . . 108.9 ?
C16 C15 H15B . . 108.9 ?
H15A C15 H15B . . 107.7 ?
C17 C16 C15 . . 109.5(2) ?
C17 C16 S1 . . 106.53(18) ?
C15 C16 S1 . . 113.5(2) ?
C17 C16 H16 . . 109.1 ?
C15 C16 H16 . . 109.1 ?
S1 C16 H16 . . 109.1 ?
O3 C17 N3 . . 123.8(3) ?
O3 C17 C16 . . 124.2(3) ?
N3 C17 C16 . . 111.9(2) ?
O2 C18 N3 . . 123.4(3) ?
O2 C18 S1 . . 125.3(3) ?
N3 C18 S1 . . 111.37(19) ?
N3 C19 C20 . . 112.4(2) ?
N3 C19 H19A . . 109.1 ?
C20 C19 H19A . . 109.1 ?
N3 C19 H19B . . 109.1 ?
C20 C19 H19B . . 109.1 ?
H19A C19 H19B . . 107.9 ?
O4 C20 O5 . . 126.6(3) ?
O4 C20 C19 . . 124.2(3) ?
O5 C20 C19 . . 109.1(3) ?
O5 C21 C22 . . 110.0(3) ?
O5 C21 C23 . . 102.1(2) ?
C22 C21 C23 . . 110.4(3) ?
O5 C21 C24 . . 108.4(3) ?
C22 C21 C24 . . 113.6(3) ?
C23 C21 C24 . . 111.7(3) ?
C21 C22 H22A . . 109.5 ?
C21 C22 H22B . . 109.5 ?
H22A C22 H22B . . 109.5 ?
C21 C22 H22C . . 109.5 ?
H22A C22 H22C . . 109.5 ?
H22B C22 H22C . . 109.5 ?
C21 C23 H23A . . 109.5 ?
C21 C23 H23B . . 109.5 ?
H23A C23 H23B . . 109.5 ?
C21 C23 H23C . . 109.5 ?
H23A C23 H23C . . 109.5 ?
H23B C23 H23C . . 109.5 ?
C21 C24 H24A . . 109.5 ?
C21 C24 H24B . . 109.5 ?
H24A C24 H24B . . 109.5 ?
C21 C24 H24C . . 109.5 ?
H24A C24 H24C . . 109.5 ?
H24B C24 H24C . . 109.5 ?
C1 N1 C5 . . 117.8(3) ?
C5 N2 C7 . . 120.2(2) ?
C5 N2 C6 . . 121.4(3) ?
C7 N2 C6 . . 117.9(2) ?
C17 N3 C18 . . 117.1(2) ?
C17 N3 C19 . . 123.2(2) ?
C18 N3 C19 . . 119.7(2) ?
C9 O1 C8 . . 118.04(19) ?
C20 O5 C21 . . 123.1(2) ?
C18 S1 C16 . . 92.91(13) ?

loop_
_geom_bond_atom_site_label_1
_geom_bond_atom_site_label_2
_geom_bond_site_symmetry_2
_geom_bond_distance
_geom_bond_publ_flag
C1 N1 . 1.337(4) ?
C1 C2 . 1.349(5) ?
C1 H1 . 0.9300 ?
C2 C3 . 1.363(5) ?
C2 H2 . 0.9300 ?
C3 C4 . 1.374(5) ?
C3 H3 . 0.9300 ?
C4 C5 . 1.392(4) ?
C4 H4 . 0.9300 ?
C5 N1 . 1.337(3) ?
C5 N2 . 1.365(3) ?
C6 N2 . 1.446(4) ?
C6 H6A . 0.9600 ?
C6 H6B . 0.9600 ?
C6 H6C . 0.9600 ?
C7 N2 . 1.446(3) ?
C7 C8 . 1.497(3) ?
C7 H7A . 0.9700 ?
C7 H7B . 0.9700 ?
C8 O1 . 1.424(3) ?
C8 H8A . 0.9700 ?
C8 H8B . 0.9700 ?
C9 O1 . 1.374(3) ?
C9 C14 . 1.377(4) ?
C9 C10 . 1.378(3) ?
C10 C11 . 1.382(4) ?
C10 H10 . 0.9300 ?
C11 C12 . 1.377(4) ?
C11 H11 . 0.9300 ?
C12 C13 . 1.390(4) ?
C12 C15 . 1.509(4) ?
C13 C14 . 1.378(4) ?
C13 H13 . 0.9300 ?
C14 H14 . 0.9300 ?
C15 C16 . 1.517(4) ?
C15 H15A . 0.9700 ?
C15 H15B . 0.9700 ?
C16 C17 . 1.515(4) ?
C16 S1 . 1.803(3) ?
C16 H16 . 0.9800 ?
C17 O3 . 1.202(3) ?
C17 N3 . 1.373(4) ?
C18 O2 . 1.204(3) ?
C18 N3 . 1.375(4) ?
C18 S1 . 1.744(3) ?
C19 N3 . 1.446(3) ?
C19 C20 . 1.498(4) ?
C19 H19A . 0.9700 ?
C19 H19B . 0.9700 ?
C20 O4 . 1.193(3) ?
C20 O5 . 1.319(3) ?
C21 O5 . 1.474(3) ?
C21 C22 . 1.491(4) ?
C21 C23 . 1.501(4) ?
C21 C24 . 1.505(4) ?
C22 H22A . 0.9600 ?
C22 H22B . 0.9600 ?
C22 H22C . 0.9600 ?
C23 H23A . 0.9600 ?
C23 H23B . 0.9600 ?
C23 H23C . 0.9600 ?
C24 H24A . 0.9600 ?
C24 H24B . 0.9600 ?
C24 H24C . 0.9600 ?

loop_
_geom_hbond_atom_site_label_D
_geom_hbond_atom_site_label_H
_geom_hbond_atom_site_label_A
_geom_hbond_site_symmetry_A
_geom_hbond_distance_DH
_geom_hbond_distance_HA
_geom_hbond_distance_DA
_geom_hbond_angle_DHA
C6 H6C O1 4_566 0.96 2.59 3.501(3) 159
C19 H19B O2 4_585 0.97 2.59 3.302(4) 130
